data_4512856
loop_
_publ_author_name
'Das, Amit'
'Han, Zhiji'
'Brennessel, William W.'
'Holland, Patrick L.'
'Eisenberg, Richard'

_publ_section_title
;
 Nickel Complexes for Robust Light-Driven and Electrocatalytic Hydrogen
 Production from Water
;
_journal_issue 3
_journal_name_full 'ACS Catalysis'
_journal_page_first 1397
_journal_paper_doi 10.1021/acscatal.5b00045
_journal_volume 5
_journal_year 2015
_chemical_formula_moiety 'C12 H10 N2 Ni S2'
_chemical_formula_sum 'C12 H10 N2 Ni S2'
_chemical_formula_weight 305.05
_chemical_name_common eisad02
_chemical_name_systematic
; 
 ? 
;
_space_group_crystal_system monoclinic
_space_group_IT_number 14
_space_group_name_Hall '-P 2ybc'
_space_group_name_H-M_alt 'P 1 21/c 1'
_symmetry_space_group_name_Hall '-P 2ybc'
_symmetry_space_group_name_H-M 'P 1 21/c 1'
_atom_sites_solution_hydrogens geom
_atom_sites_solution_primary direct
_atom_sites_solution_secondary difmap
_audit_creation_method SHELXL-2013
_cell_angle_alpha 90
_cell_angle_beta 95.547(8)
_cell_angle_gamma 90
_cell_formula_units_Z 2
_cell_length_a 12.301(5)
_cell_length_b 5.883(2)
_cell_length_c 8.098(3)
_cell_measurement_reflns_used 1560
_cell_measurement_temperature 100.0(5)
_cell_measurement_theta_max 28.92
_cell_measurement_theta_min 3.85
_cell_volume 583.3(4)
_computing_cell_refinement 'SAINT (Bruker, 2013)'
_computing_data_collection 'APEX2 (Bruker, 2013)'
_computing_data_reduction 'SAINT (Bruker, 2013)'
_computing_molecular_graphics 'SHELXTL (Sheldrick, 2008)'
_computing_publication_material 'SHELXTL (Sheldrick, 2008)'
_computing_structure_refinement 'SHELXL-2013 (Sheldrick, 2013)'
_computing_structure_solution 'SIR2011 (Burla et al., 2012)'
_diffrn_ambient_temperature 100.0(5)
_diffrn_measured_fraction_theta_full 0.996
_diffrn_measured_fraction_theta_max 0.996
_diffrn_measurement_device_type 'Bruker SMART APEX II CCD platform'
_diffrn_measurement_method '\w scans'
_diffrn_radiation_type MoK\a
_diffrn_radiation_wavelength 0.71073
_diffrn_reflns_av_R_equivalents 0.1401
_diffrn_reflns_av_unetI/netI 0.0975
_diffrn_reflns_Laue_measured_fraction_full 0.996
_diffrn_reflns_Laue_measured_fraction_max 0.996
_diffrn_reflns_limit_h_max 16
_diffrn_reflns_limit_h_min -17
_diffrn_reflns_limit_k_max 8
_diffrn_reflns_limit_k_min 0
_diffrn_reflns_limit_l_max 11
_diffrn_reflns_limit_l_min 0
_diffrn_reflns_number 13830
_diffrn_reflns_point_group_measured_fraction_full 0.996
_diffrn_reflns_point_group_measured_fraction_max 0.996
_diffrn_reflns_theta_full 29.575
_diffrn_reflns_theta_max 29.561
_diffrn_reflns_theta_min 3.328
_diffrn_source 'fine-focus sealed tube'
_exptl_absorpt_coefficient_mu 1.995
_exptl_absorpt_correction_T_max 0.7459
_exptl_absorpt_correction_T_min 0.3370
_exptl_absorpt_correction_type multi-scan
_exptl_absorpt_process_details 'SADABS (Sheldrick, 2012)'
_exptl_crystal_colour blue
_exptl_crystal_density_diffrn 1.737
_exptl_crystal_description plate
_exptl_crystal_F_000 312
_exptl_crystal_size_max 0.22
_exptl_crystal_size_mid 0.16
_exptl_crystal_size_min 0.06
_refine_diff_density_max 1.147
_refine_diff_density_min -0.735
_refine_diff_density_rms 0.161
_refine_ls_extinction_method none
_refine_ls_goodness_of_fit_ref 1.036
_refine_ls_hydrogen_treatment constr
_refine_ls_matrix_type full
_refine_ls_number_parameters 80
_refine_ls_number_reflns 1626
_refine_ls_number_restraints 0
_refine_ls_restrained_S_all 1.036
_refine_ls_R_factor_all 0.1129
_refine_ls_R_factor_gt 0.0655
_refine_ls_shift/su_max 0.000
_refine_ls_shift/su_mean 0.000
_refine_ls_structure_factor_coef Fsqd
_refine_ls_weighting_details 'w=1/[\s^2^(Fo^2^)+(0.0718P)^2^+0.6363P] where P=(Fo^2^+2Fc^2^)/3'
_refine_ls_weighting_scheme calc
_refine_ls_wR_factor_gt 0.1376
_refine_ls_wR_factor_ref 0.1596
_reflns_Friedel_coverage 0.000
_reflns_number_gt 1099
_reflns_number_total 1626
_reflns_threshold_expression 'I > 2\s(I)'
_cod_data_source_file cs5b00045_si_002.cif
_cod_data_source_block 2
_cod_database_code 4512856
_shelx_space_group_comment
; 
The symmetry employed for this shelxl refinement is uniquely defined 
by the following loop, which should always be used as a source of 
symmetry information in preference to the above space-group names. 
They are only intended as comments. 
;
_shelx_estimated_absorpt_t_min 0.668
_shelx_estimated_absorpt_t_max 0.890
_shelxl_version_number 2013-4

loop_
_space_group_symop_operation_xyz
'x, y, z'
'-x, y+1/2, -z+1/2'
'-x, -y, -z'
'x, -y-1/2, z-1/2'

loop_
_atom_site_label
_atom_site_type_symbol
_atom_site_fract_x
_atom_site_fract_y
_atom_site_fract_z
_atom_site_U_iso_or_equiv
_atom_site_adp_type
_atom_site_occupancy
_atom_site_site_symmetry_order
_atom_site_calc_flag
_atom_site_refinement_flags_posn
_atom_site_refinement_flags_adp
_atom_site_refinement_flags_occupancy
Ni1 Ni 0.0000 0.0000 0.0000 0.0199(3) Uani 1 2 d S . P
S1 S 0.13075(10) -0.2491(2) 0.0204(2) 0.0229(3) Uani 1 1 d . . .
N1 N 0.0869(4) 0.1842(7) 0.1371(6) 0.0227(9) Uani 1 1 d . . .
H1 H 0.0618 0.3171 0.1657 0.027 Uiso 1 1 calc R U .
C1 C 0.2244(4) -0.0971(9) 0.1443(7) 0.0223(11) Uani 1 1 d . . .
C2 C 0.1883(4) 0.1215(8) 0.1957(7) 0.0202(11) Uani 1 1 d . . .
C3 C 0.2611(4) 0.2577(11) 0.3002(8) 0.0254(11) Uani 1 1 d . . .
H3 H 0.2382 0.4026 0.3353 0.030 Uiso 1 1 calc R U .
C4 C 0.3632(5) 0.1827(11) 0.3506(7) 0.0301(13) Uani 1 1 d . . .
H4 H 0.4114 0.2758 0.4200 0.036 Uiso 1 1 calc R U .
C5 C 0.3983(5) -0.0330(10) 0.3004(8) 0.0290(13) Uani 1 1 d . . .
H5 H 0.4697 -0.0843 0.3376 0.035 Uiso 1 1 calc R U .
C6 C 0.3307(5) -0.1690(10) 0.1989(8) 0.0277(12) Uani 1 1 d . . .
H6 H 0.3559 -0.3129 0.1653 0.033 Uiso 1 1 calc R U .

loop_
_atom_site_aniso_label
_atom_site_aniso_U_11
_atom_site_aniso_U_22
_atom_site_aniso_U_33
_atom_site_aniso_U_23
_atom_site_aniso_U_13
_atom_site_aniso_U_12
Ni1 0.0290(5) 0.0117(4) 0.0191(4) -0.0010(5) 0.0025(4) -0.0012(4)
S1 0.0339(7) 0.0133(5) 0.0215(6) -0.0014(6) 0.0020(7) -0.0002(5)
N1 0.029(2) 0.017(2) 0.023(2) -0.001(2) 0.005(2) -0.0010(17)
C1 0.031(3) 0.012(2) 0.025(3) 0.004(2) 0.010(2) -0.002(2)
C2 0.030(3) 0.011(2) 0.022(3) 0.000(2) 0.014(2) -0.002(2)
C3 0.038(3) 0.017(2) 0.022(3) -0.004(2) 0.010(3) -0.004(3)
C4 0.037(3) 0.027(3) 0.027(3) 0.000(2) 0.006(3) -0.004(3)
C5 0.029(3) 0.028(3) 0.030(3) 0.004(3) 0.001(2) -0.001(2)
C6 0.035(3) 0.019(3) 0.030(3) 0.004(2) 0.010(3) 0.005(2)

loop_
_atom_type_symbol
_atom_type_description
_atom_type_scat_dispersion_real
_atom_type_scat_dispersion_imag
_atom_type_scat_source
C C 0.0033 0.0016 'International Tables Vol C Tables 4.2.6.8 and 6.1.1.4'
H H 0.0000 0.0000 'International Tables Vol C Tables 4.2.6.8 and 6.1.1.4'
N N 0.0061 0.0033 'International Tables Vol C Tables 4.2.6.8 and 6.1.1.4'
S S 0.1246 0.1234 'International Tables Vol C Tables 4.2.6.8 and 6.1.1.4'
Ni Ni 0.3393 1.1124 'International Tables Vol C Tables 4.2.6.8 and 6.1.1.4'

loop_
_geom_angle_atom_site_label_1
_geom_angle_atom_site_label_2
_geom_angle_atom_site_label_3
_geom_angle
_geom_angle_site_symmetry_1
_geom_angle_site_symmetry_3
N1 Ni1 N1 180.0 . 3
N1 Ni1 S1 91.81(15) . 3
N1 Ni1 S1 88.19(15) 3 3
N1 Ni1 S1 88.18(15) . .
N1 Ni1 S1 91.82(15) 3 .
S1 Ni1 S1 180.0 3 .
C1 S1 Ni1 98.31(19) . .
C2 N1 Ni1 121.5(4) . .
C2 N1 H1 119.3 . .
Ni1 N1 H1 119.3 . .
C6 C1 C2 118.9(5) . .
C6 C1 S1 125.7(4) . .
C2 C1 S1 115.5(4) . .
N1 C2 C3 124.5(5) . .
N1 C2 C1 116.5(5) . .
C3 C2 C1 118.9(5) . .
C4 C3 C2 120.6(6) . .
C4 C3 H3 119.7 . .
C2 C3 H3 119.7 . .
C3 C4 C5 120.4(6) . .
C3 C4 H4 119.8 . .
C5 C4 H4 119.8 . .
C6 C5 C4 120.8(5) . .
C6 C5 H5 119.6 . .
C4 C5 H5 119.6 . .
C5 C6 C1 120.4(5) . .
C5 C6 H6 119.8 . .
C1 C6 H6 119.8 . .

loop_
_geom_bond_atom_site_label_1
_geom_bond_atom_site_label_2
_geom_bond_distance
_geom_bond_site_symmetry_2
Ni1 N1 1.822(4) .
Ni1 N1 1.822(4) 3
Ni1 S1 2.1702(14) 3
Ni1 S1 2.1702(14) .
S1 C1 1.706(6) .
N1 C2 1.343(7) .
N1 H1 0.8800 .
C1 C6 1.405(8) .
C1 C2 1.435(7) .
C2 C3 1.419(7) .
C3 C4 1.356(8) .
C3 H3 0.9500 .
C4 C5 1.413(8) .
C4 H4 0.9500 .
C5 C6 1.369(8) .
C5 H5 0.9500 .
C6 H6 0.9500 .

loop_
_geom_torsion_atom_site_label_1
_geom_torsion_atom_site_label_2
_geom_torsion_atom_site_label_3
_geom_torsion_atom_site_label_4
_geom_torsion
_geom_torsion_site_symmetry_1
S1 Ni1 N1 C2 -178.8(4) 3
S1 Ni1 N1 C2 1.2(4) .
Ni1 S1 C1 C6 -178.2(5) .
Ni1 S1 C1 C2 2.3(4) .
Ni1 N1 C2 C3 178.8(4) .
Ni1 N1 C2 C1 0.1(6) .
C6 C1 C2 N1 178.6(5) .
S1 C1 C2 N1 -1.8(6) .
C6 C1 C2 C3 -0.1(8) .
S1 C1 C2 C3 179.4(4) .
N1 C2 C3 C4 -178.5(5) .
C1 C2 C3 C4 0.1(8) .
C2 C3 C4 C5 -0.4(9) .
C3 C4 C5 C6 0.7(9) .
C4 C5 C6 C1 -0.7(9) .
C2 C1 C6 C5 0.5(8) .
S1 C1 C6 C5 -179.1(5) .
